data_7251807
loop_
_publ_author_name
'Danks, Jacob'
'Rainer, Daniel N.'
'Hamza, Ahmed S.'
'Coles, Simon J.'
'Carter, Anthony B.'
'Benson, Joseph E. G.'

_publ_section_title
;
 High-throughput co-former screening and structural elucidation using
 resonant acoustic mixing and 3D electron diffraction
;
_journal_issue 13
_journal_name_full CrystEngComm
_journal_page_first 2018
_journal_page_last 2022
_journal_paper_doi 10.1039/D5CE01188D
_journal_volume 28
_journal_year 2026
_chemical_formula_moiety 'C18 H13 N4 O5 S, C5 H7 N2'
_chemical_formula_sum 'C23 H20 N6 O5 S'
_chemical_formula_weight 492.516
_space_group_crystal_system monoclinic
_space_group_IT_number 13
_space_group_name_Hall '-P 2yac'
_space_group_name_H-M_alt 'P 1 2/n 1'
_symmetry_Int_Tables_number 13
_atom_sites_solution_primary dual
_audit_creation_date 2025-11-11
_audit_creation_method
;
Olex2 1.5-ac7-018
(compiled 2025.08.06 svn.rb7424aed for Rigaku Oxford Diffraction, GUI svn.r7314)

CIVET v1.2 (Daniel N. Rainer, https://github.com/danielnrainer/CIVET)
;
_audit_update_record
;
2026-03-06 deposited with the CCDC.	2026-03-17 downloaded from the CCDC.
;
_cell_angle_alpha 90
_cell_angle_beta 106.129(13)
_cell_angle_gamma 90
_cell_formula_units_Z 4
_cell_length_a 19.4997(19)
_cell_length_b 6.2871(3)
_cell_length_c 19.695(2)
_cell_measurement_reflns_used 8852
_cell_measurement_temperature 175(5)
_cell_measurement_theta_max 0.8920
_cell_measurement_theta_min 0.0460
_cell_volume 2319.5(4)
_computing_cell_refinement 'CrysAlisPro 1.171.44.127a (Rigaku OD, 2025)'
_computing_data_collection
;
CrysAlisPro system (CCD 44.47a 64-bit (release 24-04-2024))
;
_computing_data_reduction 'CrysAlisPro 1.171.44.127a (Rigaku OD, 2025)'
_computing_molecular_graphics 'Olex2 1.5-ac7-018 (Dolomanov et al., 2009)'
_computing_publication_material 'Olex2 1.5-ac7-018 (Dolomanov et al., 2009)'
_computing_structure_refinement
;
olex2.refine 1.5-ac7-018 (Bourhis et al., 2015)
;
_computing_structure_solution 'SHELXT 2018/2 (Sheldrick, 2018)'
_diffrn_ambient_environment vacuum
_diffrn_ambient_temperature 175(5)
_diffrn_detector 'hybrid pixel array detector'
_diffrn_detector_area_resol_mean 10.0000
_diffrn_detector_type 'Rigaku HyPix-ED'
_diffrn_measured_fraction_theta_full 0.9786
_diffrn_measured_fraction_theta_max 0.9781
_diffrn_measurement_details
;
List of Runs (angles in degrees, time in seconds):

  # Type    Start    End  Width  t~exp~   \w     \q     \k     \f   Frames
#--------------------------------------------------------------------------
  1  \w    -52.50  55.00   0.25    0.50    --    0.00   0.00   0.00  430
  2  \w    -60.00  40.00   0.25    0.50    --    0.00   0.00   0.00  400
  3  \w    -30.25  60.00   0.25    0.50    --    0.00   0.00   0.00  361
  4  \w    -55.00  55.00   0.25    0.50    --    0.00   0.00   0.00  440
  5  \w    -62.00  45.00   0.25    0.50    --    0.00   0.00   0.00  428
;
_diffrn_measurement_device 'electron diffractometer'
_diffrn_measurement_device_type 'Rigaku XtaLAB Synergy-ED'
_diffrn_measurement_method 'continuous rotation electron diffraction'
_diffrn_measurement_specimen_support 'holey carbon copper grid, 200 mesh'
_diffrn_orient_matrix_type
;
CrysAlisPro convention (1999,Acta A55,543-557)
;
_diffrn_orient_matrix_UB_11 0.0013389000
_diffrn_orient_matrix_UB_12 -0.0000075000
_diffrn_orient_matrix_UB_13 0.0003649000
_diffrn_orient_matrix_UB_21 0.0000004000
_diffrn_orient_matrix_UB_22 0.0039943000
_diffrn_orient_matrix_UB_23 0.0000021000
_diffrn_orient_matrix_UB_31 0.0000006000
_diffrn_orient_matrix_UB_32 -0.0000016000
_diffrn_orient_matrix_UB_33 0.0012749000
_diffrn_radiation_monochromator none
_diffrn_radiation_probe electron
_diffrn_radiation_type electron
_diffrn_radiation_wavelength 0.0251
_diffrn_reflns_av_R_equivalents 0.1838
_diffrn_reflns_av_unetI/netI 0.1105
_diffrn_reflns_Laue_measured_fraction_full 0.9786
_diffrn_reflns_Laue_measured_fraction_max 0.9781
_diffrn_reflns_limit_h_max 24
_diffrn_reflns_limit_h_min -24
_diffrn_reflns_limit_k_max 7
_diffrn_reflns_limit_k_min -7
_diffrn_reflns_limit_l_max 24
_diffrn_reflns_limit_l_min -24
_diffrn_reflns_number 32661
_diffrn_reflns_point_group_measured_fraction_full 0.9786
_diffrn_reflns_point_group_measured_fraction_max 0.9781
_diffrn_reflns_theta_full 0.8629
_diffrn_reflns_theta_max 0.90
_diffrn_reflns_theta_min 0.05
_diffrn_source 'electron gun'
_diffrn_source_size
;
SAED nominal aperture diameter 100 um, corresponding to a diameter of about 2 um
at the image plane.
;
_diffrn_source_voltage 200
_exptl_absorpt_coefficient_mu 0.000
_exptl_absorpt_correction_type none
_exptl_crystal_colour 'white (bulk)'
_exptl_crystal_density_diffrn 1.410
_exptl_crystal_description irregular
_exptl_crystal_F_000 386.356
_exptl_crystal_preparation
;
sample ground gently between glass slides, grid dabbed in solid, cryo-transfer
at 175(5) K
;
_exptl_crystals_number 5
_refine_ls_d_res_high 0.8001
_refine_ls_d_res_low 15.6635
_refine_ls_extinction_coef 512(59)
_refine_ls_extinction_expression
;
Fc^*^=kFc[1+0.001xFc^2^\l^3^/sin(2\q)]^-1/4^
;
_refine_ls_goodness_of_fit_ref 1.0532
_refine_ls_hydrogen_treatment mixed
_refine_ls_matrix_type full
_refine_ls_number_constraints 32
_refine_ls_number_parameters 335
_refine_ls_number_reflns 4636
_refine_ls_number_restraints 285
_refine_ls_restrained_S_all 1.0199
_refine_ls_R_factor_all 0.1908
_refine_ls_R_factor_gt 0.1499
_refine_ls_shift/su_max -0.0008
_refine_ls_shift/su_mean 0.0002
_refine_ls_structure_factor_coef Fsqd
_refine_ls_weighting_details
;
w=1/[\s^2^(Fo^2^)+(0.1779P)^2^+0.8633P] where P=(Fo^2^+2Fc^2^)/3
;
_refine_ls_weighting_scheme calc
_refine_ls_wR_factor_gt 0.3812
_refine_ls_wR_factor_ref 0.4054
_reflns_Friedel_coverage 0.0
_reflns_limit_h_max 14
_reflns_limit_h_min -24
_reflns_limit_k_max 7
_reflns_limit_k_min 0
_reflns_limit_l_max 24
_reflns_limit_l_min -14
_reflns_number_gt 3081
_reflns_number_total 4636
_reflns_threshold_expression I>=2u(I)
_cod_data_source_file d5ce01188d2.cif
_cod_data_source_block SSZ-AMIN
_cod_depositor_comments 'Adding full bibliography for 7251806--7251807.cif.'
_cod_original_cell_volume 2319.4(4)
_cod_database_code 7251807
_chemical_oxdiff_formula 'C18H14N4O5S C5H6N2'
_chemical_oxdiff_usercomment
;
Agar holey carbon grid, sample ground between glass slides, grid tapped, cryo
transfer @ 175 K, coll @ 175 K
;
_diffrn_oxdiff_scatteringfactors_ed
;
UCLA (2022) https://srv.mbi.ucla.edu/faes/data
;
_diffrn_oxdiff_digest_creation 'CAP 1.171.44.127a, AC 1.5-ac7-018'
_diffrn_oxdiff_measurement_exp_name m_983_987_989_990_991.par
_diffrn_source_make 'JEOL JEM-2300ED, LaB6'
_olex2_refinement_description
;
1. Fixed Uiso
 At 1.2 times of:
  All N(H,H) groups
 At 1.5 times of:
  All C(H) groups
2. Restrained distances
 C15-C14 = C14-C13 = C13-C12 = C12-C17 = C17-C16 = C16-C15
 1.39 with sigma of 0.01
 C7-C6 = C6-C11 = C11-C10 = C10-C9 = C9-C8 = C8-C7
 1.39 with sigma of 0.01
 C15-C13 \\sim C14-C12 \\sim C13-C17 \\sim C12-C16 \\sim C17-C15 \\sim C16-C14
 with sigma of 0.02
 C7-C11 \\sim C6-C10 \\sim C11-C9 \\sim C10-C8 \\sim C9-C7 \\sim C8-C6
 with sigma of 0.02
3. Rigid body (RIGU) restrains
 All non-hydrogen atoms
 with sigma for 1-2 distances of 0.004 and sigma for 1-3 distances of 0.004
 All non-hydrogen atoms
 with sigma for 1-2 distances of 0.004 and sigma for 1-3 distances of 0.004
4.a Aromatic/amide H refined with riding coordinates:
 C5(H5), C2(H2), C3(H3), C4(H4), C7(H7), C13(H13), C8(H8), C11(H11), C10(H10),
 C16(H16), C23(H23), C22(H22), C17(H17), C20(H20), C21(H21)
;
_olex2_submission_special_instructions
;
No special instructions were received
;
_oxdiff_exptl_absorpt_empirical_details
;
Empirical correction (ABSPACK) includes:
- Frame scaling
;
_oxdiff_exptl_absorpt_empirical_full_max 3.047
_oxdiff_exptl_absorpt_empirical_full_min 0.245
_diffrn_source.ed_diffracting_area_selection SAED

_diffrn_measurement.rotation_mode rotation

_refine.diffraction_theory kinematical

_diffrn_measurement.sample_tracking no

_diffrn_radiation.illumination_mode parallel

_diffrn_measurement.method_precession no

_refine_diff.potential_max 1.4940
_refine_diff.potential_min -0.9060
_refine_diff.potential_rms 0.1792

loop_
_space_group_symop_id
_space_group_symop_operation_xyz
1 x,y,z
2 -x+1/2,y,-z+1/2
3 -x,-y,-z
4 x-1/2,-y,z-1/2

loop_
_atom_site_label
_atom_site_type_symbol
_atom_site_fract_x
_atom_site_fract_y
_atom_site_fract_z
_atom_site_U_iso_or_equiv
_atom_site_adp_type
_atom_site_occupancy
_atom_site_refinement_flags_posn
_atom_site_refinement_flags_adp
S1 S 0.41479(18) -0.4687(4) 0.83359(17) 0.0375(9) Uani 1.000000 . U
O1 O 0.4261(4) -0.6889(9) 0.8242(3) 0.0527(16) Uani 1.000000 . U
O2 O 0.3450(3) -0.3877(10) 0.8031(3) 0.0516(15) Uani 1.000000 . U
O3 O 0.5962(3) 0.8006(10) 0.5342(4) 0.0566(17) Uani 1.000000 . U
O4 O 0.7023(4) 0.8254(10) 0.5122(4) 0.0563(17) Uani 1.000000 . U
O5 O 0.7970(3) 0.5469(11) 0.5568(4) 0.0597(18) Uani 1.000000 . U
H5a H 0.767(2) 0.683(7) 0.536(2) 0.067(10) Uiso 1.000000 . .
N1 N 0.4550(3) -0.2448(8) 1.0201(3) 0.0361(13) Uani 1.000000 . U
H1 H 0.488(2) -0.367(6) 1.044(2) 0.053(9) Uiso 1.000000 . .
N2 N 0.4430(3) -0.4236(8) 0.9164(3) 0.0412(14) Uani 1.000000 . U
N3 N 0.6257(3) -0.0281(9) 0.7103(3) 0.0464(15) Uani 1.000000 . U
N4 N 0.6088(3) 0.1425(9) 0.6805(3) 0.0440(15) Uani 1.000000 . U
C1 C 0.4255(3) -0.2506(9) 0.9483(4) 0.0361(14) Uani 1.000000 . U
C2 C 0.3817(3) -0.0778(9) 0.9196(4) 0.0398(15) Uani 1.000000 . U
H2 H 0.3556(3) -0.0725(9) 0.8622(4) 0.060(2) Uiso 1.000000 R .
C3 C 0.3707(4) 0.0881(10) 0.9627(4) 0.0483(16) Uani 1.000000 . U
H3 H 0.3373(4) 0.2252(10) 0.9389(4) 0.072(2) Uiso 1.000000 R .
C4 C 0.4017(3) 0.0811(10) 1.0350(4) 0.0435(15) Uani 1.000000 . U
H4 H 0.3915(3) 0.2086(10) 1.0695(4) 0.065(2) Uiso 1.000000 R .
C5 C 0.4445(3) -0.0845(9) 1.0627(4) 0.0406(15) Uani 1.000000 . U
H5 H 0.4711(3) -0.0899(9) 1.1200(4) 0.061(2) Uiso 1.000000 R .
C6 C 0.4758(3) -0.3318(8) 0.7954(3) 0.0412(15) Uani 1.000000 D U
C7 C 0.4564(3) -0.1385(9) 0.7618(4) 0.0465(17) Uani 1.000000 D U
H7 H 0.4033(3) -0.0697(9) 0.7572(4) 0.070(3) Uiso 1.000000 R .
C8 C 0.5052(3) -0.0322(9) 0.7338(4) 0.0469(17) Uani 1.000000 D U
H8 H 0.4912(3) 0.1244(9) 0.7084(4) 0.070(3) Uiso 1.000000 R .
C9 C 0.5719(3) -0.1227(9) 0.7376(4) 0.0441(16) Uani 1.000000 D U
C10 C 0.5902(4) -0.3202(9) 0.7703(4) 0.0508(18) Uani 1.000000 D U
H10 H 0.6423(4) -0.3935(9) 0.7731(4) 0.076(3) Uiso 1.000000 R .
C11 C 0.5410(3) -0.4240(9) 0.7995(4) 0.0479(17) Uani 1.000000 D U
H11 H 0.5547(3) -0.5794(9) 0.8257(4) 0.072(3) Uiso 1.000000 R .
C12 C 0.6595(3) 0.2388(9) 0.6513(4) 0.0458(17) Uani 1.000000 D U
C13 C 0.6385(3) 0.4258(9) 0.6143(4) 0.0459(17) Uani 1.000000 D U
H13 H 0.5846(3) 0.4893(9) 0.6092(4) 0.069(3) Uiso 1.000000 R .
C14 C 0.6845(3) 0.5364(9) 0.5831(4) 0.0414(16) Uani 1.000000 D U
C15 C 0.7527(3) 0.4524(10) 0.5877(4) 0.0452(17) Uani 1.000000 D U
C16 C 0.7735(3) 0.2621(10) 0.6250(4) 0.0522(18) Uani 1.000000 D U
H16 H 0.8268(3) 0.1951(10) 0.6293(4) 0.078(3) Uiso 1.000000 R .
C17 C 0.7275(3) 0.1569(10) 0.6566(4) 0.0503(18) Uani 1.000000 D U
H17 H 0.7447(3) 0.0082(10) 0.6861(4) 0.075(3) Uiso 1.000000 R .
C18 C 0.6582(4) 0.7350(11) 0.5402(4) 0.0483(18) Uani 1.000000 . U
N5 N 0.6561(4) 1.1877(11) 0.4361(4) 0.0541(18) Uani 1.000000 . U
H5b H 0.665(3) 1.074(8) 0.466(3) 0.089(14) Uiso 1.000000 . .
N6 N 0.5462(4) 1.1780(12) 0.4578(4) 0.0602(19) Uani 1.000000 . U
H6a H 0.566(2) 1.034(7) 0.486(2) 0.072(2) Uiso 1.000000 R .
H6b H 0.492(2) 1.250(7) 0.449(2) 0.072(2) Uiso 1.000000 R .
C19 C 0.5920(4) 1.2759(11) 0.4294(4) 0.0487(18) Uani 1.000000 . U
C20 C 0.5758(4) 1.4683(12) 0.3905(4) 0.058(2) Uani 1.000000 . U
H20 H 0.5232(4) 1.5449(12) 0.3824(4) 0.087(3) Uiso 1.000000 R .
C21 C 0.6277(4) 1.5586(13) 0.3627(4) 0.060(2) Uani 1.000000 . U
H21 H 0.6161(4) 1.7105(13) 0.3337(4) 0.090(3) Uiso 1.000000 R .
C22 C 0.6938(5) 1.4611(13) 0.3707(5) 0.068(2) Uani 1.000000 . U
H22 H 0.7339(5) 1.5278(13) 0.3467(5) 0.101(3) Uiso 1.000000 R .
C23 C 0.7061(5) 1.2776(13) 0.4100(5) 0.068(2) Uani 1.000000 . U
H23 H 0.7589(5) 1.2011(13) 0.4206(5) 0.102(3) Uiso 1.000000 R .

loop_
_atom_site_aniso_label
_atom_site_aniso_U_11
_atom_site_aniso_U_22
_atom_site_aniso_U_33
_atom_site_aniso_U_12
_atom_site_aniso_U_13
_atom_site_aniso_U_23
S1 0.0518(19) 0.0298(15) 0.0375(18) -0.0088(12) 0.0233(15) -0.0034(11)
O1 0.073(4) 0.039(3) 0.058(4) -0.0093(19) 0.038(3) -0.0052(18)
O2 0.054(3) 0.056(3) 0.051(3) -0.0097(19) 0.024(2) -0.001(2)
O3 0.051(3) 0.061(4) 0.067(4) 0.006(2) 0.032(3) 0.021(3)
O4 0.053(4) 0.057(3) 0.066(4) -0.008(2) 0.029(3) 0.012(3)
O5 0.043(3) 0.070(4) 0.075(5) -0.006(3) 0.030(3) 0.013(3)
N1 0.038(3) 0.030(2) 0.047(3) 0.0026(19) 0.023(2) -0.0005(17)
N2 0.058(3) 0.033(3) 0.040(3) 0.0014(19) 0.025(2) 0.0011(16)
N3 0.052(3) 0.046(3) 0.048(4) -0.000(2) 0.026(3) 0.005(2)
N4 0.052(3) 0.041(3) 0.050(4) 0.001(2) 0.032(3) 0.001(2)
C1 0.037(3) 0.033(3) 0.044(3) -0.0017(19) 0.021(2) -0.0024(17)
C2 0.039(3) 0.033(3) 0.056(4) 0.0006(19) 0.027(2) 0.0014(19)
C3 0.046(4) 0.041(3) 0.065(4) 0.003(2) 0.028(3) -0.004(2)
C4 0.040(3) 0.038(3) 0.062(4) 0.001(2) 0.029(3) -0.005(2)
C5 0.039(3) 0.035(3) 0.057(4) -0.000(2) 0.027(2) -0.006(2)
C6 0.055(3) 0.031(3) 0.043(4) -0.0060(18) 0.021(2) 0.001(2)
C7 0.052(4) 0.033(3) 0.065(4) -0.000(2) 0.033(3) 0.012(2)
C8 0.058(3) 0.034(3) 0.059(4) -0.001(2) 0.034(3) 0.012(2)
C9 0.053(3) 0.039(3) 0.047(4) -0.0009(19) 0.027(2) 0.003(2)
C10 0.050(4) 0.047(3) 0.060(5) -0.000(2) 0.024(3) 0.012(2)
C11 0.061(4) 0.035(3) 0.054(4) -0.000(2) 0.027(2) 0.008(2)
C12 0.050(3) 0.048(3) 0.049(4) 0.002(2) 0.028(2) 0.006(2)
C13 0.042(3) 0.047(3) 0.059(4) 0.001(2) 0.031(3) 0.009(2)
C14 0.040(3) 0.049(3) 0.040(4) -0.0052(18) 0.020(2) 0.001(2)
C15 0.036(3) 0.055(3) 0.048(4) -0.0059(19) 0.018(2) 0.002(2)
C16 0.037(3) 0.066(4) 0.063(5) 0.003(2) 0.029(3) 0.011(3)
C17 0.051(3) 0.050(4) 0.059(4) 0.003(2) 0.032(3) 0.012(3)
C18 0.041(3) 0.054(3) 0.056(4) -0.001(2) 0.022(2) 0.012(2)
N5 0.047(3) 0.062(4) 0.059(4) 0.001(2) 0.023(3) 0.011(3)
N6 0.052(4) 0.067(4) 0.069(5) 0.010(3) 0.028(3) 0.021(3)
C19 0.047(3) 0.059(4) 0.045(4) -0.001(2) 0.019(3) 0.001(2)
C20 0.056(4) 0.066(4) 0.056(5) 0.001(2) 0.025(3) 0.009(3)
C21 0.052(4) 0.069(4) 0.066(5) -0.001(3) 0.027(3) 0.009(3)
C22 0.058(4) 0.077(5) 0.076(5) 0.001(3) 0.034(3) 0.017(3)
C23 0.055(4) 0.075(5) 0.085(6) 0.005(3) 0.037(3) 0.020(3)

loop_
_atom_type_symbol
_atom_type_scat_dispersion_real
_atom_type_scat_dispersion_imag
_atom_type_scat_Cromer_Mann_a1
_atom_type_scat_Cromer_Mann_a2
_atom_type_scat_Cromer_Mann_a3
_atom_type_scat_Cromer_Mann_a4
_atom_type_scat_Cromer_Mann_b1
_atom_type_scat_Cromer_Mann_b2
_atom_type_scat_Cromer_Mann_b3
_atom_type_scat_Cromer_Mann_b4
_atom_type_scat_Cromer_Mann_c
_atom_type_scat_source
_atom_type_scat_dispersion_source
C 0.00000 0.00000 0.60000 0.13600 0.54700 1.22500 40.93800 0.37400 3.27800 13.01300 0.00000 'Custom 4-Gaussian' custom
H 0.00000 0.00000 0.12900 0.03600 0.12700 0.23600 37.73700 0.55300 3.77200 13.51800 0.00000 'Custom 4-Gaussian' custom
N 0.00000 0.00000 0.48200 0.13500 0.51900 1.07500 31.52600 0.32400 2.60700 10.01700 0.00000 'Custom 4-Gaussian' custom
O 0.00000 0.00000 0.39200 0.14400 0.51100 0.93700 25.67500 0.30600 2.27200 8.27000 0.00000 'Custom 4-Gaussian' custom
S 0.00000 0.00000 1.39000 0.34800 0.91500 2.50600 40.16900 0.36500 2.89000 13.04300 0.00000 'Custom 4-Gaussian' custom

loop_
_geom_angle_atom_site_label_1
_geom_angle_atom_site_label_2
_geom_angle_atom_site_label_3
_geom_angle
_geom_angle_site_symmetry_1
_geom_angle_site_symmetry_3
_geom_angle_publ_flag
O2 S1 O1 117.3(4) . . ?
N2 S1 O1 106.5(4) . . ?
N2 S1 O2 112.7(4) . . ?
C6 S1 O1 105.5(3) . . ?
C6 S1 O2 108.7(3) . . ?
C6 S1 N2 105.2(3) . . ?
C15 O5 H5a 100(2) . . ?
C1 N1 H1 119(2) . . ?
C5 N1 H1 117(2) . . ?
C5 N1 C1 124.2(6) . . ?
C1 N2 S1 124.1(5) . . ?
C9 N3 N4 114.5(6) . . ?
C12 N4 N3 116.4(6) . . ?
N2 C1 N1 114.5(6) . . ?
C2 C1 N1 115.5(5) . . ?
C2 C1 N2 130.0(7) . . ?
H2 C2 C1 119.6(4) . . ?
C3 C2 C1 120.8(7) . . ?
C3 C2 H2 119.6(5) . . ?
H3 C3 C2 119.9(5) . . ?
C4 C3 C2 120.3(7) . . ?
C4 C3 H3 119.9(4) . . ?
H4 C4 C3 120.6(4) . . ?
C5 C4 C3 118.9(6) . . ?
C5 C4 H4 120.6(4) . . ?
C4 C5 N1 120.2(7) . . ?
H5 C5 N1 119.9(4) . . ?
H5 C5 C4 119.9(4) . . ?
C7 C6 S1 119.8(4) . . ?
C11 C6 S1 118.8(4) . . ?
C11 C6 C7 121.4(5) . . ?
H7 C7 C6 120.5(3) . . ?
C8 C7 C6 119.0(5) . . ?
C8 C7 H7 120.5(3) . . ?
H8 C8 C7 119.7(3) . . ?
C9 C8 C7 120.5(5) . . ?
C9 C8 H8 119.7(3) . . ?
C8 C9 N3 125.2(5) . . ?
C10 C9 N3 114.9(5) . . ?
C10 C9 C8 119.9(5) . . ?
H10 C10 C9 120.5(3) . . ?
C11 C10 C9 119.0(5) . . ?
C11 C10 H10 120.5(3) . . ?
C10 C11 C6 120.2(5) . . ?
H11 C11 C6 119.9(3) . . ?
H11 C11 C10 119.9(3) . . ?
C13 C12 N4 116.2(5) . . ?
C17 C12 N4 124.6(5) . . ?
C17 C12 C13 119.2(5) . . ?
H13 C13 C12 119.3(3) . . ?
C14 C13 C12 121.3(5) . . ?
C14 C13 H13 119.3(3) . . ?
C15 C14 C13 119.5(5) . . ?
C18 C14 C13 119.5(5) . . ?
C18 C14 C15 120.8(5) . . ?
C14 C15 O5 121.7(6) . . ?
C16 C15 O5 119.5(5) . . ?
C16 C15 C14 118.9(5) . . ?
H16 C16 C15 119.7(3) . . ?
C17 C16 C15 120.7(5) . . ?
C17 C16 H16 119.7(4) . . ?
C16 C17 C12 120.5(5) . . ?
H17 C17 C12 119.8(3) . . ?
H17 C17 C16 119.8(4) . . ?
O4 C18 O3 124.2(7) . . ?
C14 C18 O3 119.6(5) . . ?
C14 C18 O4 116.3(6) . . ?
C19 N5 H5b 112(3) . . ?
C23 N5 H5b 124(3) . . ?
C23 N5 C19 122.9(7) . . ?
H6b N6 H6a 127(3) . . ?
C19 N6 H6a 115(2) . . ?
C19 N6 H6b 118(2) . . ?
N6 C19 N5 119.0(7) . . ?
C20 C19 N5 117.9(6) . . ?
C20 C19 N6 123.1(7) . . ?
H20 C20 C19 120.7(4) . . ?
C21 C20 C19 118.7(7) . . ?
C21 C20 H20 120.7(5) . . ?
H21 C21 C20 119.2(5) . . ?
C22 C21 C20 121.5(7) . . ?
C22 C21 H21 119.2(4) . . ?
H22 C22 C21 121.8(4) . . ?
C23 C22 C21 116.4(7) . . ?
C23 C22 H22 121.8(5) . . ?
C22 C23 N5 122.4(8) . . ?
H23 C23 N5 118.8(5) . . ?
H23 C23 C22 118.8(5) . . ?

loop_
_geom_bond_atom_site_label_1
_geom_bond_atom_site_label_2
_geom_bond_distance
_geom_bond_site_symmetry_2
_geom_bond_publ_flag
S1 O1 1.422(6) . ?
S1 O2 1.421(7) . ?
S1 N2 1.595(7) . ?
S1 C6 1.794(6) . ?
O3 C18 1.251(9) . ?
O4 C18 1.277(8) . ?
O5 H5a 1.05(4) . ?
O5 C15 1.327(7) . ?
N1 H1 1.03(4) . ?
N1 C1 1.371(9) . ?
N1 C5 1.362(8) . ?
N2 C1 1.348(7) . ?
N3 N4 1.223(8) . ?
N3 C9 1.435(8) . ?
N4 C12 1.411(7) . ?
C1 C2 1.400(9) . ?
C2 H2 1.1030 . ?
C2 C3 1.398(9) . ?
C3 H3 1.1030 . ?
C3 C4 1.385(10) . ?
C4 H4 1.1030 . ?
C4 C5 1.352(9) . ?
C5 H5 1.1030 . ?
C6 C7 1.386(6) . ?
C6 C11 1.380(6) . ?
C7 H7 1.1030 . ?
C7 C8 1.396(6) . ?
C8 H8 1.1030 . ?
C8 C9 1.402(6) . ?
C9 C10 1.398(6) . ?
C10 H10 1.1030 . ?
C10 C11 1.408(6) . ?
C11 H11 1.1030 . ?
C12 C13 1.384(6) . ?
C12 C17 1.399(6) . ?
C13 H13 1.1030 . ?
C13 C14 1.404(6) . ?
C14 C15 1.411(6) . ?
C14 C18 1.515(9) . ?
C15 C16 1.404(7) . ?
C16 H16 1.1030 . ?
C16 C17 1.394(6) . ?
C17 H17 1.1030 . ?
N5 H5b 0.92(5) . ?
N5 C19 1.340(9) . ?
N5 C23 1.346(9) . ?
N6 H6a 1.07(4) . ?
N6 H6b 1.11(4) . ?
N6 C19 1.328(9) . ?
C19 C20 1.419(10) . ?
C20 H20 1.1030 . ?
C20 C21 1.399(9) . ?
C21 H21 1.1030 . ?
C21 C22 1.396(11) . ?
C22 H22 1.1030 . ?
C22 C23 1.373(11) . ?
C23 H23 1.1030 . ?

loop_
_geom_hbond_atom_site_label_D
_geom_hbond_atom_site_label_H
_geom_hbond_atom_site_label_A
_geom_hbond_distance_DH
_geom_hbond_distance_HA
_geom_hbond_distance_DA
_geom_hbond_angle_DHA
_geom_hbond_site_symmetry_A
O5 H5a O4 1.05(4) 1.51(5) 2.519(10) 158(4) .
N5 H5b O4 0.92(5) 1.85(6) 2.738(10) 162(4) .
N6 H6a O3 1.07(4) 1.76(5) 2.833(9) 178(4) .
N6 H6b O3 1.11(4) 1.87(4) 2.829(9) 141(3) 3_676

loop_
_geom_torsion_atom_site_label_1
_geom_torsion_atom_site_label_2
_geom_torsion_atom_site_label_3
_geom_torsion_atom_site_label_4
_geom_torsion
_geom_torsion_site_symmetry_1
_geom_torsion_site_symmetry_2
_geom_torsion_site_symmetry_3
_geom_torsion_site_symmetry_4
_geom_torsion_publ_flag
S1 N2 C1 N1 179.2(5) . . . . ?
S1 N2 C1 C2 -0.5(7) . . . . ?
S1 C6 C7 C8 178.6(6) . . . . ?
S1 C6 C11 C10 -179.8(6) . . . . ?
O1 S1 N2 C1 -162.2(4) . . . . ?
O1 S1 C6 C7 145.6(6) . . . . ?
O1 S1 C6 C11 -33.5(5) . . . . ?
O2 S1 N2 C1 -32.2(4) . . . . ?
O2 S1 C6 C7 19.0(5) . . . . ?
O2 S1 C6 C11 -160.1(5) . . . . ?
O3 C18 C14 C13 1.4(9) . . . . ?
O3 C18 C14 C15 176.6(7) . . . . ?
O4 C18 C14 C13 -178.7(7) . . . . ?
O4 C18 C14 C15 -3.5(9) . . . . ?
O5 C15 C14 C13 177.4(7) . . . . ?
O5 C15 C14 C18 2.2(9) . . . . ?
O5 C15 C16 C17 -178.5(7) . . . . ?
N1 C1 C2 C3 0.7(6) . . . . ?
N1 C5 C4 C3 -2.1(7) . . . . ?
N2 S1 C6 C7 -102.0(5) . . . . ?
N2 S1 C6 C11 78.9(5) . . . . ?
N2 C1 N1 C5 179.8(5) . . . . ?
N2 C1 C2 C3 -179.6(6) . . . . ?
N3 N4 C12 C13 176.6(7) . . . . ?
N3 N4 C12 C17 -2.5(8) . . . . ?
N3 C9 C8 C7 179.7(7) . . . . ?
N3 C9 C10 C11 179.2(6) . . . . ?
N4 N3 C9 C8 -1.7(8) . . . . ?
N4 N3 C9 C10 178.6(7) . . . . ?
N4 C12 C13 C14 179.8(6) . . . . ?
N4 C12 C17 C16 179.0(7) . . . . ?
C1 N1 C5 C4 1.3(7) . . . . ?
C1 N2 S1 C6 86.1(5) . . . . ?
C1 C2 C3 C4 -1.7(6) . . . . ?
C2 C1 N1 C5 -0.5(6) . . . . ?
C2 C3 C4 C5 2.4(7) . . . . ?
C6 C7 C8 C9 2.0(8) . . . . ?
C6 C11 C10 C9 0.3(8) . . . . ?
C7 C6 C11 C10 1.1(8) . . . . ?
C7 C8 C9 C10 -0.6(9) . . . . ?
C8 C7 C6 C11 -2.3(8) . . . . ?
C8 C9 C10 C11 -0.6(8) . . . . ?
C9 N3 N4 C12 -178.5(6) . . . . ?
C12 C13 C14 C15 1.9(9) . . . . ?
C12 C13 C14 C18 177.2(7) . . . . ?
C12 C17 C16 C15 0.4(9) . . . . ?
C13 C12 C17 C16 -0.1(9) . . . . ?
C13 C14 C15 C16 -1.5(8) . . . . ?
C14 C13 C12 C17 -1.1(8) . . . . ?
C14 C15 C16 C17 0.4(8) . . . . ?
C16 C15 C14 C18 -176.8(7) . . . . ?
N5 C19 C20 C21 -1.6(9) . . . . ?
N5 C23 C22 C21 4.0(11) . . . . ?
N6 C19 N5 C23 -178.9(8) . . . . ?
N6 C19 C20 C21 -179.9(8) . . . . ?
C19 N5 C23 C22 -4.1(10) . . . . ?
C19 C20 C21 C22 1.8(9) . . . . ?
C20 C19 N5 C23 2.7(9) . . . . ?
C20 C21 C22 C23 -2.9(10) . . . . ?

loop_
_restr_distance_atom_site_label_1
_restr_distance_atom_site_label_2
_restr_distance_site_symmetry_2
_restr_distance_target
_restr_distance_target_weight_param
_restr_distance_diff
C6 C11 1 1.3900 0.0100 0.0105
C7 C6 1 1.3900 0.0100 0.0043
C8 C7 1 1.3900 0.0100 -0.0055
C9 C8 1 1.3900 0.0100 -0.0121
C10 C9 1 1.3900 0.0100 -0.0082
C11 C10 1 1.3900 0.0100 -0.0176
C12 C17 1 1.3900 0.0100 -0.0088
C13 C12 1 1.3900 0.0100 0.0060
C14 C13 1 1.3900 0.0100 -0.0141
C15 C14 1 1.3900 0.0100 -0.0206
C16 C15 1 1.3900 0.0100 -0.0136
C17 C16 1 1.3900 0.0100 -0.0038

loop_
_restr_equal_distance_atom_site_label_1
_restr_equal_distance_atom_site_label_2
_restr_equal_distance_site_symmetry_2
_restr_equal_distance_class_id
C6 C10 1 2
C7 C11 1 2
C8 C6 1 2
C9 C7 1 2
C10 C8 1 2
C11 C9 1 2
C12 C16 1 1
C13 C17 1 1
C14 C12 1 1
C15 C13 1 1
C16 C14 1 1
C17 C15 1 1

loop_
_restr_equal_distance_class_class_id
_restr_equal_distance_class_target_weight_param
_restr_equal_distance_class_average
_restr_equal_distance_class_esd
_restr_equal_distance_class_diff_max
1 0.0200 2.4232 0.0110 0.0235
2 0.0200 2.4157 0.0106 0.0198

loop_
_restr_rigu_atom_site_label_1
_restr_rigu_atom_site_label_2
_restr_rigu_target_weight_param
_restr_rigu_u13_diff
_restr_rigu_u23_diff
_restr_rigu_u33_diff
S1 O1 0.004000 -0.000395 -0.002117 -0.008780
S1 O2 0.004000 0.005870 0.005632 -0.005874
S1 N2 0.004000 0.001103 -0.005607 -0.004610
S1 C1 0.004000 -0.003990 -0.001039 -0.005683
S1 C6 0.004000 -0.003087 -0.000853 -0.005826
S1 C7 0.004000 -0.003033 -0.001495 0.001845
S1 C11 0.004000 0.002603 -0.000488 -0.010308
O1 O2 0.004000 0.001178 0.019617 -0.003294
O1 N2 0.004000 0.002546 -0.004587 0.006315
O1 C6 0.004000 -0.003019 0.001556 0.007672
O2 N2 0.004000 0.001796 -0.011197 0.005001
O2 C6 0.004000 -0.000459 -0.000151 -0.002451
O3 O4 0.004000 -0.010398 -0.004211 -0.003549
O3 C14 0.004000 0.000578 0.003201 -0.001248
O3 C18 0.004000 -0.005535 -0.003235 0.003913
O4 C14 0.004000 -0.000356 0.006213 0.000583
O4 C18 0.004000 -0.005419 0.000629 0.001361
O5 C14 0.004000 -0.004456 0.007699 0.001134
O5 C15 0.004000 -0.000101 0.003596 0.000253
O5 C16 0.004000 0.001137 0.006985 0.001002
N1 N2 0.004000 -0.003859 -0.003339 0.003301
N1 C1 0.004000 0.000922 0.002208 0.003448
N1 C2 0.004000 -0.002982 -0.001279 -0.006692
N1 C4 0.004000 -0.001837 -0.004276 -0.004685
N1 C5 0.004000 -0.000791 0.000290 -0.000816
N2 C1 0.004000 -0.002958 -0.001436 0.000911
N2 C2 0.004000 -0.008157 0.001705 0.003955
N2 C6 0.004000 -0.003814 -0.003364 -0.004277
N3 N4 0.004000 -0.001862 -0.004889 0.001044
N3 C8 0.004000 0.005288 0.002377 -0.001178
N3 C9 0.004000 0.002444 -0.000397 0.000404
N3 C10 0.004000 0.003560 -0.003263 0.001257
N3 C12 0.004000 0.001528 0.001212 0.000126
N4 C9 0.004000 0.003984 -0.000170 0.000579
N4 C12 0.004000 0.000388 -0.000157 -0.002132
N4 C13 0.004000 0.003050 -0.002321 0.001051
N4 C17 0.004000 -0.000960 -0.003853 -0.000580
C1 C2 0.004000 -0.002742 -0.002881 0.001194
C1 C3 0.004000 -0.003084 -0.000954 -0.003092
C1 C5 0.004000 -0.008096 0.002191 -0.006919
C2 C3 0.004000 -0.000437 -0.000383 -0.002538
C2 C4 0.004000 -0.004658 0.001633 -0.000973
C3 C4 0.004000 -0.001755 -0.000931 0.002247
C3 C5 0.004000 -0.002909 0.000120 0.004208
C4 C5 0.004000 -0.001309 -0.000622 0.000851
C6 C7 0.004000 -0.001826 -0.002126 0.003168
C6 C8 0.004000 0.002808 0.001329 0.004943
C6 C10 0.004000 0.002235 -0.005803 0.002819
C6 C11 0.004000 0.003197 0.000049 -0.001112
C7 C8 0.004000 -0.001720 0.004641 -0.000232
C7 C9 0.004000 0.003453 0.002965 -0.003733
C7 C11 0.004000 -0.003634 -0.001748 -0.004627
C8 C9 0.004000 -0.000882 -0.000385 0.002749
C8 C10 0.004000 -0.003121 0.011384 -0.001934
C9 C10 0.004000 -0.000893 0.004437 -0.001016
C9 C11 0.004000 0.005895 -0.000832 0.003763
C10 C11 0.004000 0.005847 0.005194 -0.001227
C12 C13 0.004000 -0.001058 -0.003118 -0.000276
C12 C14 0.004000 0.003956 -0.001867 -0.000308
C12 C16 0.004000 0.001696 -0.007720 0.011186
C12 C17 0.004000 -0.000774 0.000265 -0.000153
C13 C14 0.004000 -0.000890 0.000914 -0.003395
C13 C15 0.004000 -0.001302 -0.008082 -0.003744
C13 C17 0.004000 -0.002849 -0.003157 -0.002689
C13 C18 0.004000 -0.001761 0.003576 -0.002065
C14 C15 0.004000 -0.004359 -0.002770 0.001602
C14 C16 0.004000 0.004040 0.008300 0.000360
C14 C18 0.004000 -0.001455 0.000250 0.002573
C15 C16 0.004000 0.001861 0.002774 -0.002358
C15 C17 0.004000 0.004460 0.003074 0.007355
C15 C18 0.004000 0.002792 -0.004806 0.004258
C16 C17 0.004000 0.011016 0.004985 -0.000708
N5 N6 0.004000 -0.003895 0.001174 -0.003473
N5 C19 0.004000 -0.001795 0.001756 -0.000199
N5 C20 0.004000 0.001136 -0.001393 -0.006393
N5 C22 0.004000 0.004820 0.000500 -0.006563
N5 C23 0.004000 0.002997 0.000816 -0.001446
N6 C19 0.004000 0.002307 -0.002039 0.001974
N6 C20 0.004000 0.003573 -0.001123 -0.004059
C19 C20 0.004000 0.002393 0.000724 -0.002350
C19 C21 0.004000 0.002617 -0.003190 -0.003263
C19 C23 0.004000 -0.002862 0.000909 0.000064
C20 C21 0.004000 0.002108 -0.005025 0.003537
C20 C22 0.004000 -0.003878 -0.000229 0.002091
C21 C22 0.004000 -0.000540 0.001075 -0.004727
C21 C23 0.004000 0.001837 -0.000594 0.000428
C22 C23 0.004000 0.003083 -0.002034 0.002003
